data_7208987
loop_
_publ_author_name
'Luo, Yun'
'Zheng, Yanjun'
'Calvez, Guillaume'
'Freslon, St\'ephane'
'Bernot, Kevin'
'Daiguebonne, Carole'
'Roisnel, Thierry'
'Guillou, Olivier'

_publ_section_title
;
 Synthesis, crystal structure and luminescent properties of new
 lanthanide-containing coordination polymers involving
 4,4&#x2032;-oxy-bis-benzoate as ligand
;
_journal_issue 4
_journal_name_full CrystEngComm
_journal_page_first 706
_journal_paper_doi 10.1039/c2ce26390d
_journal_volume 15
_journal_year 2013
_chemical_compound_source 'synthesis as described'
_chemical_formula_moiety 'C42 H42 Gd2 O24'
_chemical_formula_sum 'C42 H42 Gd2 O24'
_chemical_formula_weight 1245.26
_chemical_name_systematic
;
?
;
_space_group_IT_number 14
_symmetry_cell_setting monoclinic
_symmetry_Int_Tables_number 14
_symmetry_space_group_name_Hall '-P 2yab'
_symmetry_space_group_name_H-M 'P 1 21/a 1'
_atom_sites_solution_hydrogens geom
_atom_sites_solution_primary direct
_atom_sites_solution_secondary difmap
_audit_conform_dict_location ftp://ftp.iucr.org/pub/cif_core.dic
_audit_conform_dict_name cif_core.dic
_audit_conform_dict_version 2.4
_audit_creation_date 2012-10-08T10:32:15-00:00
_audit_creation_method 'WinGX routine CIF_UPDATE'
_cell_angle_alpha 90
_cell_angle_beta 95.1170(10)
_cell_angle_gamma 90
_cell_formula_units_Z 4
_cell_length_a 9.94740(10)
_cell_length_b 15.6416(2)
_cell_length_c 28.7511(4)
_cell_measurement_reflns_used 44729
_cell_measurement_temperature 293(2)
_cell_measurement_theta_max 30.03
_cell_measurement_theta_min 2.91
_cell_measurement_wavelength 0.71073
_cell_volume 4455.65(10)
_computing_molecular_graphics 'Ortep-3 for Windows (Farrugia, 1997)'
_computing_publication_material
;
WinGX publication routines (Farrugia, 1999),
CRYSCAL (T. Roisnel, local program)
;
_computing_structure_refinement 'SHELXL-97 (Sheldrick, 1997)'
_computing_structure_solution 'SIR97 (Altomare et al., 1999)'
_diffrn_ambient_temperature 293(2)
_diffrn_detector 'CCD plate'
_diffrn_detector_area_resol_mean 9
_diffrn_measured_fraction_theta_full 0.988
_diffrn_measured_fraction_theta_max 0.988
_diffrn_measurement_device '95mm CCD camera on \k-goniostat'
_diffrn_measurement_device_type 'KappaCCD, Nonius'
_diffrn_measurement_method 'CCD rotation images, thin slices'
_diffrn_radiation_monochromator graphite
_diffrn_radiation_probe x-ray
_diffrn_radiation_type MoK\a
_diffrn_radiation_wavelength 0.71073
_diffrn_reflns_av_R_equivalents 0.0569
_diffrn_reflns_av_unetI/netI 0.0472
_diffrn_reflns_limit_h_max 14
_diffrn_reflns_limit_h_min -13
_diffrn_reflns_limit_k_max 19
_diffrn_reflns_limit_k_min -22
_diffrn_reflns_limit_l_max 39
_diffrn_reflns_limit_l_min -40
_diffrn_reflns_number 45415
_diffrn_reflns_theta_full 30.03
_diffrn_reflns_theta_max 30.03
_diffrn_reflns_theta_min 2.91
_diffrn_source 'Enraf Nonius FR590'
_exptl_absorpt_coefficient_mu 3.042
_exptl_absorpt_correction_T_max 0.913
_exptl_absorpt_correction_T_min 0.507
_exptl_absorpt_correction_type gaussian
_exptl_absorpt_process_details
;
'P. Coppens in Crystallographic Computing ed F.R. Ahmed, S.R. Hall and C.P. Huber,
Copenhagen, Munksgaard, (1970) pp 255-270'
;
_exptl_crystal_colour colourless
_exptl_crystal_density_diffrn 1.856
_exptl_crystal_density_method 'not measured'
_exptl_crystal_description prism
_exptl_crystal_F_000 2456
_exptl_crystal_size_max 0.22
_exptl_crystal_size_mid 0.1
_exptl_crystal_size_min 0.03
_refine_diff_density_max 1.123
_refine_diff_density_min -1.889
_refine_diff_density_rms 0.2
_refine_ls_extinction_method none
_refine_ls_goodness_of_fit_ref 1.04
_refine_ls_hydrogen_treatment constr
_refine_ls_matrix_type full
_refine_ls_number_parameters 613
_refine_ls_number_reflns 12839
_refine_ls_number_restraints 0
_refine_ls_restrained_S_all 1.04
_refine_ls_R_factor_all 0.0549
_refine_ls_R_factor_gt 0.0404
_refine_ls_shift/su_max 0.004
_refine_ls_shift/su_mean 0
_refine_ls_structure_factor_coef Fsqd
_refine_ls_weighting_details 'calc w=1/[\s^2^(Fo^2^)+(0.0532P)^2^+5.8335P] where P=(Fo^2^+2Fc^2^)/3'
_refine_ls_weighting_scheme calc
_refine_ls_wR_factor_gt 0.0985
_refine_ls_wR_factor_ref 0.1057
_reflns_number_gt 10447
_reflns_number_total 12839
_reflns_threshold_expression >2sigma(I)
_cod_data_source_file c2ce26390d.txt
_cod_data_source_block C2-2009-48
_cod_database_code 7208987

loop_
_symmetry_equiv_pos_as_xyz
'x, y, z'
'-x+1/2, y+1/2, -z'
'-x, -y, -z'
'x-1/2, -y-1/2, z'

loop_
_atom_site_label
_atom_site_type_symbol
_atom_site_fract_x
_atom_site_fract_y
_atom_site_fract_z
_atom_site_U_iso_or_equiv
_atom_site_adp_type
_atom_site_occupancy
_atom_site_symmetry_multiplicity
_atom_site_calc_flag
_atom_site_refinement_flags
Gd1 Gd 0.994015(17) 0.744248(12) 0.488141(6) 0.02353(6) Uani 1 1 d .
Gd2 Gd 1.055639(17) 0.688887(12) 0.993769(6) 0.02196(5) Uani 1 1 d .
O201 O 1.1520(3) 0.54954(19) 0.97686(11) 0.0384(7) Uani 1 1 d .
O202 O 1.1634(3) 0.82714(19) 1.01169(11) 0.0338(6) Uani 1 1 d .
O203 O 1.2423(3) 0.6599(2) 1.05060(11) 0.0352(7) Uani 1 1 d .
O35 O 1.4685(3) 0.90309(18) 0.05529(10) 0.0312(6) Uani 1 1 d .
O34 O 1.4591(3) 0.76445(18) 0.06493(10) 0.0288(6) Uani 1 1 d .
O52 O 0.8379(3) 0.7896(2) 0.53644(10) 0.0403(8) Uani 1 1 d .
O51 O 1.1296(3) 0.7094(2) 0.55757(10) 0.0356(7) Uani 1 1 d .
O11 O 0.8853(3) 0.8590(2) 0.44173(10) 0.0339(6) Uani 1 1 d .
O102 O 0.8873(3) 0.6165(2) 0.52267(14) 0.0505(9) Uani 1 1 d .
O14 O 0.6115(3) 1.1139(2) 0.05153(10) 0.0372(7) Uani 1 1 d .
O32 O 1.1512(3) 0.7795(2) 0.43696(10) 0.0380(7) Uani 1 1 d .
O54 O 0.9013(3) 0.79073(19) 0.96155(10) 0.0320(6) Uani 1 1 d .
O101 O 1.0959(3) 0.8831(2) 0.51709(12) 0.0394(7) Uani 1 1 d .
O31 O 0.8595(3) 0.6776(2) 0.42734(11) 0.0403(7) Uani 1 1 d .
O103 O 1.1236(3) 0.6138(2) 0.47021(11) 0.0385(7) Uani 1 1 d .
O55 O 0.6866(3) 0.7855(2) 0.93206(10) 0.0327(6) Uani 1 1 d .
C31 C 1.2379(4) 0.8095(3) 0.41233(13) 0.0270(8) Uani 1 1 d .
O15 O 0.7728(3) 1.0158(2) 0.06037(11) 0.0396(7) Uani 1 1 d .
O12 O 1.0131(3) 0.9752(2) 0.43727(11) 0.0420(8) Uani 1 1 d .
O33 O 1.0868(3) 0.8787(3) 0.22198(11) 0.0612(12) Uani 1 1 d .
C51 C 0.7546(4) 0.7952(2) 0.56683(13) 0.0245(7) Uani 1 1 d .
C33 C 1.0679(4) 0.8123(3) 0.34212(15) 0.0352(10) Uani 1 1 d .
H33 H 1.004 0.7892 0.3602 0.042 Uiso 1 1 calc R
O53 O 0.9913(3) 0.8484(3) 0.74995(11) 0.0549(10) Uani 1 1 d .
C58 C 0.9348(4) 0.8382(3) 0.79164(13) 0.0308(8) Uani 1 1 d .
C12 C 0.8331(4) 0.9530(3) 0.37816(14) 0.0331(9) Uani 1 1 d .
O13 O 0.5705(4) 1.0259(4) 0.26444(13) 0.0759(15) Uani 1 1 d .
C22 C 0.6805(4) 1.0591(3) 0.07600(15) 0.0306(8) Uani 1 1 d .
C21 C 0.6509(4) 1.0472(3) 0.12545(15) 0.0306(8) Uani 1 1 d .
C62 C 0.8109(4) 0.7957(2) 0.92783(13) 0.0259(7) Uani 1 1 d .
C54 C 0.8056(5) 0.8759(3) 0.69152(16) 0.0446(11) Uani 1 1 d .
H54 H 0.7668 0.9146 0.7109 0.054 Uiso 1 1 calc R
C60 C 0.9780(4) 0.8499(3) 0.87469(13) 0.0268(8) Uani 1 1 d .
H60 H 1.0351 0.8651 0.9008 0.032 Uiso 1 1 calc R
OW1 O 0.2030(6) 0.5100(3) 0.54661(18) 0.0881(16) Uani 1 1 d .
C63 C 0.7684(4) 0.7919(3) 0.84090(14) 0.0317(9) Uani 1 1 d .
H63 H 0.6833 0.7696 0.8445 0.038 Uiso 1 1 calc R
C61 C 0.8520(4) 0.8139(2) 0.88017(13) 0.0237(7) Uani 1 1 d .
C59 C 1.0174(4) 0.8628(3) 0.83035(14) 0.0308(8) Uani 1 1 d .
H59 H 1.1003 0.8883 0.8266 0.037 Uiso 1 1 calc R
C11 C 0.9181(4) 0.9274(3) 0.42175(14) 0.0299(8) Uani 1 1 d .
C55 C 0.9205(4) 0.8313(3) 0.70744(14) 0.0370(10) Uani 1 1 d .
C32 C 1.1973(4) 0.8307(3) 0.36241(13) 0.0277(8) Uani 1 1 d .
C64 C 0.8087(4) 0.8024(3) 0.79614(14) 0.0359(10) Uani 1 1 d .
H64 H 0.7529 0.7859 0.77 0.043 Uiso 1 1 calc R
C41 C 1.3524(4) 0.8509(3) 0.11910(13) 0.0288(8) Uani 1 1 d .
C43 C 1.2982(6) 0.9297(3) 0.12850(17) 0.0476(12) Uani 1 1 d .
H43 H 1.3194 0.9771 0.111 0.057 Uiso 1 1 calc R
C20 C 0.5524(5) 1.0954(3) 0.14458(15) 0.0406(10) Uani 1 1 d .
H20 H 0.5011 1.1337 0.1257 0.049 Uiso 1 1 calc R
C56 C 0.9787(5) 0.7740(4) 0.67869(17) 0.0474(12) Uani 1 1 d .
H56 H 1.0541 0.7427 0.6899 0.057 Uiso 1 1 calc R
C23 C 0.7249(5) 0.9899(3) 0.15463(16) 0.0411(10) Uani 1 1 d .
H23 H 0.7909 0.9565 0.1426 0.049 Uiso 1 1 calc R
C44 C 1.2126(6) 0.9393(4) 0.16372(18) 0.0576(16) Uani 1 1 d .
H44 H 1.1758 0.9925 0.1695 0.069 Uiso 1 1 calc R
C18 C 0.6043(5) 1.0306(4) 0.21902(16) 0.0470(12) Uani 1 1 d .
C19 C 0.5290(5) 1.0876(4) 0.19111(17) 0.0497(13) Uani 1 1 d .
H19 H 0.4629 1.1206 0.2034 0.06 Uiso 1 1 calc R
C52 C 0.8094(4) 0.8076(3) 0.61623(13) 0.0271(8) Uani 1 1 d .
C39 C 1.2388(7) 0.7909(4) 0.1823(2) 0.0613(16) Uani 1 1 d .
H39 H 1.22 0.7445 0.2009 0.074 Uiso 1 1 calc R
C38 C 1.1828(5) 0.8702(4) 0.18967(15) 0.0458(12) Uani 1 1 d .
C17 C 0.7348(5) 0.8975(3) 0.35888(17) 0.0445(11) Uani 1 1 d .
H17 H 0.7242 0.8446 0.3729 0.053 Uiso 1 1 calc R
C24 C 0.7024(5) 0.9817(4) 0.20094(18) 0.0497(13) Uani 1 1 d .
H24 H 0.7532 0.9433 0.2199 0.06 Uiso 1 1 calc R
C35 C 1.1285(5) 0.8621(3) 0.26844(14) 0.0407(11) Uani 1 1 d .
C36 C 1.2576(5) 0.8814(4) 0.28788(16) 0.0462(12) Uani 1 1 d .
H36 H 1.3208 0.9047 0.2696 0.055 Uiso 1 1 calc R
C42 C 1.4323(4) 0.8390(3) 0.07844(13) 0.0246(7) Uani 1 1 d .
OW3 O 0.5480(5) 0.5284(4) 0.0470(3) 0.122(2) Uani 1 1 d .
OW2 O 0.9905(7) 0.5147(4) 0.5927(2) 0.124(2) Uani 1 1 d .
C53 C 0.7486(4) 0.8625(3) 0.64631(15) 0.0373(10) Uani 1 1 d .
H53 H 0.669 0.8904 0.6359 0.045 Uiso 1 1 calc R
C40 C 1.3238(6) 0.7814(3) 0.14657(17) 0.0491(13) Uani 1 1 d .
H40 H 1.3614 0.7283 0.1411 0.059 Uiso 1 1 calc R
C16 C 0.6525(5) 0.9187(4) 0.31952(18) 0.0509(13) Uani 1 1 d .
H16 H 0.5885 0.8803 0.3065 0.061 Uiso 1 1 calc R
C15 C 0.6669(5) 0.9981(4) 0.29998(17) 0.0561(15) Uani 1 1 d .
C57 C 0.9243(5) 0.7634(3) 0.63312(16) 0.0404(11) Uani 1 1 d .
H57 H 0.9654 0.7261 0.6135 0.048 Uiso 1 1 calc R
C37 C 1.2909(4) 0.8658(3) 0.33463(15) 0.0375(10) Uani 1 1 d .
H37 H 1.3772 0.8788 0.3478 0.045 Uiso 1 1 calc R
C14 C 0.7672(7) 1.0541(5) 0.3172(2) 0.077(2) Uani 1 1 d .
H14 H 0.7791 1.1064 0.3027 0.093 Uiso 1 1 calc R
C34 C 1.0344(4) 0.8282(4) 0.29529(15) 0.0428(11) Uani 1 1 d .
H34 H 0.9479 0.816 0.2819 0.051 Uiso 1 1 calc R
C13 C 0.8494(6) 1.0306(4) 0.3565(2) 0.0584(15) Uani 1 1 d .
H13 H 0.9167 1.0677 0.3685 0.07 Uiso 1 1 calc R

loop_
_atom_site_aniso_label
_atom_site_aniso_U_11
_atom_site_aniso_U_22
_atom_site_aniso_U_33
_atom_site_aniso_U_23
_atom_site_aniso_U_13
_atom_site_aniso_U_12
Gd1 0.02105(9) 0.03293(11) 0.01625(9) 0.00068(7) -0.00028(6) 0.00112(6)
Gd2 0.02322(9) 0.02528(10) 0.01754(9) -0.00077(6) 0.00277(6) -0.00093(6)
O201 0.0455(17) 0.0280(16) 0.0418(18) -0.0036(13) 0.0052(14) 0.0023(12)
O202 0.0355(15) 0.0330(16) 0.0329(16) -0.0007(12) 0.0026(12) -0.0055(12)
O203 0.0310(14) 0.0368(17) 0.0363(17) 0.0033(13) -0.0056(12) -0.0065(12)
O35 0.0366(15) 0.0291(15) 0.0290(15) 0.0014(12) 0.0091(12) -0.0017(11)
O34 0.0325(14) 0.0283(15) 0.0264(14) 0.0004(11) 0.0065(12) -0.0028(11)
O52 0.0332(15) 0.069(2) 0.0190(14) -0.0005(14) 0.0068(12) 0.0123(15)
O51 0.0252(13) 0.055(2) 0.0256(15) -0.0003(14) -0.0021(11) 0.0061(13)
O11 0.0311(14) 0.0398(17) 0.0304(15) 0.0116(13) 0.0002(12) 0.0035(12)
O102 0.0410(18) 0.050(2) 0.060(2) 0.0078(18) 0.0048(16) -0.0084(15)
O14 0.0441(17) 0.0376(17) 0.0288(15) 0.0082(13) -0.0031(13) 0.0076(13)
O32 0.0414(17) 0.0510(19) 0.0229(14) 0.0069(14) 0.0107(13) 0.0073(14)
O54 0.0369(15) 0.0359(16) 0.0224(14) 0.0036(12) -0.0022(11) 0.0038(12)
O101 0.0336(15) 0.0406(18) 0.0429(18) -0.0081(14) -0.0023(13) 0.0005(13)
O31 0.0352(16) 0.048(2) 0.0353(17) -0.0086(14) -0.0114(13) 0.0047(13)
O103 0.0335(15) 0.0395(18) 0.0418(18) -0.0076(14) -0.0009(13) 0.0057(12)
O55 0.0286(14) 0.0420(17) 0.0283(15) -0.0030(13) 0.0063(11) 0.0000(12)
C31 0.0311(18) 0.030(2) 0.0196(17) -0.0003(14) 0.0008(14) 0.0054(15)
O15 0.0329(15) 0.0455(19) 0.0402(17) -0.0048(15) 0.0012(13) 0.0030(13)
O12 0.0389(16) 0.049(2) 0.0367(17) 0.0025(15) -0.0054(13) -0.0111(14)
O33 0.0454(19) 0.121(4) 0.0180(15) 0.0127(19) 0.0095(14) 0.029(2)
C51 0.0277(17) 0.0284(19) 0.0170(16) -0.0003(14) 0.0004(13) 0.0000(14)
C33 0.0263(18) 0.058(3) 0.0223(19) 0.0041(18) 0.0048(15) 0.0007(17)
O53 0.0366(17) 0.111(3) 0.0170(14) -0.0028(17) 0.0009(12) -0.0232(19)
C58 0.0284(18) 0.045(2) 0.0181(17) 0.0002(16) -0.0009(14) -0.0003(16)
C12 0.035(2) 0.041(2) 0.0234(19) 0.0080(17) 0.0024(16) -0.0005(17)
O13 0.049(2) 0.145(4) 0.0333(19) 0.039(2) -0.0003(17) 0.015(2)
C22 0.0315(19) 0.027(2) 0.032(2) 0.0012(16) -0.0080(16) -0.0073(15)
C21 0.0301(18) 0.029(2) 0.031(2) 0.0041(16) -0.0078(16) -0.0039(15)
C62 0.0320(19) 0.0247(19) 0.0214(17) 0.0006(14) 0.0047(15) 0.0038(14)
C54 0.052(3) 0.058(3) 0.024(2) -0.012(2) 0.0037(19) 0.005(2)
C60 0.0229(16) 0.037(2) 0.0202(17) -0.0007(15) -0.0003(13) -0.0024(15)
OW1 0.123(4) 0.045(3) 0.087(3) 0.006(2) -0.042(3) 0.002(3)
C63 0.0248(18) 0.046(2) 0.0239(19) -0.0011(17) 0.0006(15) -0.0076(16)
C61 0.0225(16) 0.0285(19) 0.0201(17) -0.0005(14) 0.0023(13) 0.0027(13)
C59 0.0256(17) 0.042(2) 0.0244(19) 0.0020(17) 0.0002(14) -0.0068(16)
C11 0.0283(18) 0.037(2) 0.0248(19) 0.0023(16) 0.0013(15) 0.0031(16)
C55 0.031(2) 0.062(3) 0.0180(18) -0.0019(18) 0.0020(15) -0.0125(19)
C32 0.0254(17) 0.037(2) 0.0211(18) 0.0010(15) 0.0039(14) 0.0046(15)
C64 0.0286(19) 0.059(3) 0.0193(18) -0.0046(18) -0.0030(15) -0.0095(18)
C41 0.0350(19) 0.033(2) 0.0194(17) -0.0026(15) 0.0050(15) -0.0004(16)
C43 0.069(3) 0.044(3) 0.035(2) 0.005(2) 0.026(2) 0.013(2)
C20 0.042(2) 0.051(3) 0.027(2) 0.011(2) -0.0044(18) 0.011(2)
C56 0.035(2) 0.078(4) 0.027(2) 0.002(2) -0.0072(18) 0.013(2)
C23 0.043(2) 0.040(3) 0.039(2) 0.008(2) -0.0097(19) 0.0053(19)
C44 0.078(4) 0.063(4) 0.036(3) 0.008(2) 0.028(3) 0.033(3)
C18 0.040(2) 0.071(4) 0.028(2) 0.021(2) -0.0040(19) -0.003(2)
C19 0.046(3) 0.072(4) 0.031(2) 0.015(2) 0.002(2) 0.013(2)
C52 0.0240(17) 0.039(2) 0.0176(17) -0.0020(15) 0.0010(13) -0.0029(15)
C39 0.086(4) 0.063(4) 0.040(3) 0.011(3) 0.034(3) 0.004(3)
C38 0.040(2) 0.079(4) 0.0189(19) 0.004(2) 0.0073(17) 0.011(2)
C17 0.048(3) 0.049(3) 0.034(2) 0.011(2) -0.008(2) -0.007(2)
C24 0.052(3) 0.053(3) 0.042(3) 0.024(2) -0.013(2) 0.006(2)
C35 0.042(2) 0.063(3) 0.0182(18) 0.0046(19) 0.0088(17) 0.015(2)
C36 0.036(2) 0.074(4) 0.030(2) 0.011(2) 0.0097(18) 0.000(2)
C42 0.0264(17) 0.0291(19) 0.0178(16) -0.0008(14) -0.0002(13) -0.0024(14)
OW3 0.069(3) 0.115(5) 0.180(6) 0.083(5) 0.003(4) -0.022(3)
OW2 0.133(5) 0.119(5) 0.115(5) 0.010(4) -0.014(4) -0.022(4)
C53 0.036(2) 0.052(3) 0.0235(19) -0.0038(19) -0.0002(16) 0.0110(19)
C40 0.076(4) 0.041(3) 0.033(2) 0.005(2) 0.021(2) 0.011(3)
C16 0.042(3) 0.073(4) 0.036(3) 0.010(3) -0.004(2) -0.009(2)
C15 0.041(3) 0.095(5) 0.032(2) 0.022(3) -0.002(2) 0.002(3)
C57 0.034(2) 0.061(3) 0.026(2) -0.004(2) 0.0029(17) 0.013(2)
C37 0.030(2) 0.055(3) 0.028(2) 0.005(2) 0.0043(16) -0.0021(19)
C14 0.075(4) 0.087(5) 0.067(4) 0.054(4) -0.014(3) -0.015(4)
C34 0.027(2) 0.078(4) 0.023(2) 0.001(2) -0.0018(16) 0.004(2)
C13 0.054(3) 0.065(4) 0.053(3) 0.029(3) -0.011(3) -0.019(3)

loop_
_atom_type_symbol
_atom_type_description
_atom_type_scat_dispersion_real
_atom_type_scat_dispersion_imag
_atom_type_scat_source
C C 0.0033 0.0016 'International Tables Vol C Tables 4.2.6.8 and 6.1.1.4'
H H 0 0 'International Tables Vol C Tables 4.2.6.8 and 6.1.1.4'
O O 0.0106 0.006 'International Tables Vol C Tables 4.2.6.8 and 6.1.1.4'
Gd Gd -0.1653 3.9035 'International Tables Vol C Tables 4.2.6.8 and 6.1.1.4'

loop_
_geom_angle_atom_site_label_1
_geom_angle_atom_site_label_2
_geom_angle_atom_site_label_3
_geom_angle
_geom_angle_site_symmetry_1
_geom_angle_site_symmetry_3
O52 Gd1 O32 148.07(13) . .
O52 Gd1 O31 102.53(12) . .
O32 Gd1 O31 90.28(12) . .
O52 Gd1 O51 85.76(10) . .
O32 Gd1 O51 103.00(11) . .
O31 Gd1 O51 140.22(12) . .
O52 Gd1 O11 79.11(11) . .
O32 Gd1 O11 76.55(10) . .
O31 Gd1 O11 73.92(11) . .
O51 Gd1 O11 145.42(11) . .
O52 Gd1 O103 140.51(12) . .
O32 Gd1 O103 70.80(11) . .
O31 Gd1 O103 75.74(10) . .
O51 Gd1 O103 73.75(11) . .
O11 Gd1 O103 134.73(10) . .
O52 Gd1 O101 78.81(12) . .
O32 Gd1 O101 74.21(12) . .
O31 Gd1 O101 144.90(11) . .
O51 Gd1 O101 74.72(11) . .
O11 Gd1 O101 71.93(10) . .
O103 Gd1 O101 125.21(10) . .
O52 Gd1 O102 70.90(13) . .
O32 Gd1 O102 141.01(12) . .
O31 Gd1 O102 73.03(12) . .
O51 Gd1 O102 73.31(12) . .
O11 Gd1 O102 128.45(11) . .
O103 Gd1 O102 71.01(11) . .
O101 Gd1 O102 137.00(12) . .
O55 Gd2 O14 94.60(11) 4_675 2_646
O55 Gd2 O54 88.47(10) 4_675 .
O14 Gd2 O54 73.28(11) 2_646 .
O55 Gd2 O203 95.72(10) 4_675 .
O14 Gd2 O203 138.84(11) 2_646 .
O54 Gd2 O203 146.62(11) . .
O55 Gd2 O201 75.28(11) 4_675 .
O14 Gd2 O201 73.37(11) 2_646 .
O54 Gd2 O201 141.33(11) . .
O203 Gd2 O201 71.02(11) . .
O55 Gd2 O34 150.92(11) 4_675 4_576
O14 Gd2 O34 107.65(10) 2_646 4_576
O54 Gd2 O34 80.55(10) . 4_576
O203 Gd2 O34 79.92(10) . 4_576
O201 Gd2 O34 128.42(10) . 4_576
O55 Gd2 O202 75.18(11) 4_675 .
O14 Gd2 O202 146.93(11) 2_646 .
O54 Gd2 O202 75.05(10) . .
O203 Gd2 O202 74.11(10) . .
O201 Gd2 O202 131.04(10) . .
O34 Gd2 O202 75.99(10) 4_576 .
O55 Gd2 O35 153.28(10) 4_675 4_576
O14 Gd2 O35 80.25(10) 2_646 4_576
O54 Gd2 O35 114.52(10) . 4_576
O203 Gd2 O35 72.89(10) . 4_576
O201 Gd2 O35 78.14(10) . 4_576
O34 Gd2 O35 52.57(9) 4_576 4_576
O202 Gd2 O35 122.25(10) . 4_576
O55 Gd2 C42 171.24(10) 4_675 4_576
O14 Gd2 C42 93.45(11) 2_646 4_576
O54 Gd2 C42 97.16(10) . 4_576
O203 Gd2 C42 75.90(10) . 4_576
O201 Gd2 C42 103.82(11) . 4_576
O34 Gd2 C42 26.18(10) 4_576 4_576
O202 Gd2 C42 99.73(11) . 4_576
O35 Gd2 C42 26.43(10) 4_576 4_576
C42 O35 Gd2 92.8(2) . 4_674
C42 O34 Gd2 95.2(2) . 4_674
C51 O52 Gd1 165.3(3) . .
C51 O51 Gd1 132.3(3) 4_675 .
C11 O11 Gd1 138.6(3) . .
C22 O14 Gd2 166.1(3) . 2_656
C31 O32 Gd1 171.2(3) . .
C62 O54 Gd2 137.8(3) . .
C31 O31 Gd1 130.4(3) 4_575 .
C62 O55 Gd2 132.1(3) . 4_575
O32 C31 O31 123.5(4) . 4_675
O32 C31 C32 119.0(4) . .
O31 C31 C32 117.5(4) 4_675 .
C35 O33 C38 117.3(4) . .
O51 C51 O52 123.5(4) 4_575 .
O51 C51 C52 118.9(3) 4_575 .
O52 C51 C52 117.6(3) . .
C34 C33 C32 120.3(4) . .
C34 C33 H33 119.9 . .
C32 C33 H33 119.9 . .
C58 O53 C55 122.1(3) . .
O53 C58 C59 114.2(4) . .
O53 C58 C64 124.7(4) . .
C59 C58 C64 121.0(4) . .
C13 C12 C17 118.5(4) . .
C13 C12 C11 122.1(4) . .
C17 C12 C11 119.4(4) . .
C18 O13 C15 119.8(4) . .
O15 C22 O14 122.8(4) . .
O15 C22 C21 119.1(4) . .
O14 C22 C21 118.0(4) . .
C20 C21 C23 117.7(4) . .
C20 C21 C22 121.1(4) . .
C23 C21 C22 121.1(4) . .
O55 C62 O54 123.6(4) . .
O55 C62 C61 117.6(3) . .
O54 C62 C61 118.8(3) . .
C55 C54 C53 119.4(4) . .
C55 C54 H54 120.3 . .
C53 C54 H54 120.3 . .
C59 C60 C61 119.7(3) . .
C59 C60 H60 120.2 . .
C61 C60 H60 120.2 . .
C61 C63 C64 121.5(4) . .
C61 C63 H63 119.2 . .
C64 C63 H63 119.2 . .
C63 C61 C60 119.2(3) . .
C63 C61 C62 120.5(3) . .
C60 C61 C62 120.2(3) . .
C58 C59 C60 120.4(4) . .
C58 C59 H59 119.8 . .
C60 C59 H59 119.8 . .
O12 C11 O11 123.8(4) . .
O12 C11 C12 119.2(4) . .
O11 C11 C12 117.0(4) . .
C56 C55 O53 116.6(4) . .
C56 C55 C54 120.5(4) . .
O53 C55 C54 122.5(4) . .
C37 C32 C33 118.7(4) . .
C37 C32 C31 120.1(4) . .
C33 C32 C31 121.1(4) . .
C58 C64 C63 118.1(4) . .
C58 C64 H64 121 . .
C63 C64 H64 121 . .
C43 C41 C40 119.0(4) . .
C43 C41 C42 120.8(4) . .
C40 C41 C42 120.1(4) . .
C41 C43 C44 120.9(5) . .
C41 C43 H43 119.5 . .
C44 C43 H43 119.5 . .
C19 C20 C21 121.4(4) . .
C19 C20 H20 119.3 . .
C21 C20 H20 119.3 . .
C55 C56 C57 119.8(4) . .
C55 C56 H56 120.1 . .
C57 C56 H56 120.1 . .
C24 C23 C21 121.4(5) . .
C24 C23 H23 119.3 . .
C21 C23 H23 119.3 . .
C38 C44 C43 119.5(5) . .
C38 C44 H44 120.2 . .
C43 C44 H44 120.2 . .
C19 C18 C24 120.5(4) . .
C19 C18 O13 114.9(5) . .
C24 C18 O13 124.6(4) . .
C18 C19 C20 119.4(5) . .
C18 C19 H19 120.3 . .
C20 C19 H19 120.3 . .
C57 C52 C53 118.7(4) . .
C57 C52 C51 119.3(4) . .
C53 C52 C51 122.0(4) . .
C38 C39 C40 119.2(5) . .
C38 C39 H39 120.4 . .
C40 C39 H39 120.4 . .
C44 C38 C39 121.1(4) . .
C44 C38 O33 118.9(5) . .
C39 C38 O33 119.8(5) . .
C16 C17 C12 121.6(5) . .
C16 C17 H17 119.2 . .
C12 C17 H17 119.2 . .
C23 C24 C18 119.7(4) . .
C23 C24 H24 120.2 . .
C18 C24 H24 120.2 . .
C34 C35 C36 120.7(4) . .
C34 C35 O33 117.0(4) . .
C36 C35 O33 122.2(4) . .
C37 C36 C35 119.2(4) . .
C37 C36 H36 120.4 . .
C35 C36 H36 120.4 . .
O34 C42 O35 119.2(3) . .
O34 C42 C41 120.0(3) . .
O35 C42 C41 120.7(4) . .
O34 C42 Gd2 58.62(19) . 4_674
O35 C42 Gd2 60.76(19) . 4_674
C41 C42 Gd2 173.0(3) . 4_674
C54 C53 C52 120.7(4) . .
C54 C53 H53 119.6 . .
C52 C53 H53 119.6 . .
C41 C40 C39 120.2(5) . .
C41 C40 H40 119.9 . .
C39 C40 H40 119.9 . .
C15 C16 C17 118.5(5) . .
C15 C16 H16 120.7 . .
C17 C16 H16 120.7 . .
C16 C15 C14 121.5(5) . .
C16 C15 O13 119.1(5) . .
C14 C15 O13 119.1(6) . .
C56 C57 C52 120.8(4) . .
C56 C57 H57 119.6 . .
C52 C57 H57 119.6 . .
C36 C37 C32 121.0(4) . .
C36 C37 H37 119.5 . .
C32 C37 H37 119.5 . .
C13 C14 C15 118.5(5) . .
C13 C14 H14 120.7 . .
C15 C14 H14 120.7 . .
C35 C34 C33 120.1(4) . .
C35 C34 H34 120 . .
C33 C34 H34 120 . .
C12 C13 C14 121.2(5) . .
C12 C13 H13 119.4 . .
C14 C13 H13 119.4 . .

loop_
_geom_bond_atom_site_label_1
_geom_bond_atom_site_label_2
_geom_bond_distance
_geom_bond_site_symmetry_2
Gd1 O52 2.287(3) .
Gd1 O32 2.307(3) .
Gd1 O31 2.348(3) .
Gd1 O51 2.371(3) .
Gd1 O11 2.432(3) .
Gd1 O103 2.492(3) .
Gd1 O101 2.507(3) .
Gd1 O102 2.508(3) .
Gd2 O55 2.327(3) 4_675
Gd2 O14 2.334(3) 2_646
Gd2 O54 2.345(3) .
Gd2 O203 2.404(3) .
Gd2 O201 2.447(3) .
Gd2 O34 2.448(3) 4_576
Gd2 O202 2.448(3) .
Gd2 O35 2.495(3) 4_576
Gd2 C42 2.856(4) 4_576
O35 C42 1.272(5) .
O35 Gd2 2.495(3) 4_674
O34 C42 1.265(5) .
O34 Gd2 2.448(3) 4_674
O52 C51 1.259(5) .
O51 C51 1.251(5) 4_675
O11 C11 1.270(5) .
O14 C22 1.271(5) .
O14 Gd2 2.334(3) 2_656
O32 C31 1.255(5) .
O54 C62 1.265(5) .
O31 C31 1.264(5) 4_575
O55 C62 1.263(5) .
O55 Gd2 2.327(3) 4_575
C31 O31 1.264(5) 4_675
C31 C32 1.493(5) .
O15 C22 1.256(5) .
O12 C11 1.256(5) .
O33 C35 1.387(5) .
O33 C38 1.397(5) .
C51 O51 1.251(5) 4_575
C51 C52 1.488(5) .
C33 C34 1.381(6) .
C33 C32 1.395(6) .
C33 H33 0.93 .
O53 C58 1.378(5) .
O53 C55 1.381(5) .
C58 C59 1.378(5) .
C58 C64 1.390(6) .
C12 C13 1.380(7) .
C12 C17 1.386(6) .
C12 C11 1.502(6) .
O13 C18 1.379(6) .
O13 C15 1.407(6) .
C22 C21 1.489(6) .
C21 C20 1.388(6) .
C21 C23 1.392(6) .
C62 C61 1.492(5) .
C54 C55 1.382(7) .
C54 C53 1.387(6) .
C54 H54 0.93 .
C60 C59 1.382(5) .
C60 C61 1.396(5) .
C60 H60 0.93 .
C63 C61 1.385(5) .
C63 C64 1.392(6) .
C63 H63 0.93 .
C59 H59 0.93 .
C55 C56 1.381(7) .
C32 C37 1.392(6) .
C64 H64 0.93 .
C41 C43 1.382(6) .
C41 C40 1.389(6) .
C41 C42 1.483(5) .
C43 C44 1.388(6) .
C43 H43 0.93 .
C20 C19 1.384(6) .
C20 H20 0.93 .
C56 C57 1.382(6) .
C56 H56 0.93 .
C23 C24 1.376(7) .
C23 H23 0.93 .
C44 C38 1.361(8) .
C44 H44 0.93 .
C18 C19 1.376(7) .
C18 C24 1.378(8) .
C19 H19 0.93 .
C52 C57 1.386(6) .
C52 C53 1.394(6) .
C39 C38 1.384(8) .
C39 C40 1.395(7) .
C39 H39 0.93 .
C17 C16 1.377(6) .
C17 H17 0.93 .
C24 H24 0.93 .
C35 C34 1.372(6) .
C35 C36 1.387(7) .
C36 C37 1.377(6) .
C36 H36 0.93 .
C42 Gd2 2.856(4) 4_674
C53 H53 0.93 .
C40 H40 0.93 .
C16 C15 1.375(8) .
C16 H16 0.93 .
C15 C14 1.386(9) .
C57 H57 0.93 .
C37 H37 0.93 .
C14 C13 1.384(7) .
C14 H14 0.93 .
C34 H34 0.93 .
C13 H13 0.93 .
